data_4318155
loop_
_publ_author_name
'Philip G. Jessop'
'Marilyn M. Olmstead'
'Christopher D. Ablan'
'Megan Grabenauer'
'Daniel Sheppard'
'Charles A. Eckert'
'Charles L. Liotta'

_publ_section_title
;
 Carbon Dioxide as a Solubility "Switch" for the Reversible Dissolution of
 Highly Fluorinated Complexes and Reagents in Organic Solvents:
 Application to Crystallization
;
_journal_name_full 'Inorganic Chemistry'
_journal_page_first 3463
_journal_page_last 3468
_journal_paper_doi 10.1021/ic020057h
_journal_volume 41
_journal_year 2002
_chemical_formula_sum 'C29 H22 F28 N2 O10 Rh2'
_chemical_formula_weight 1296.31
_chemical_name_common '[Rh2(F-O2But)8(DMF)2].toluene'
_chemical_name_systematic
;
  ?
;
_space_group_IT_number 2
_symmetry_cell_setting triclinic
_symmetry_space_group_name_Hall '-P 1'
_symmetry_space_group_name_H-M 'P -1'
_atom_sites_solution_hydrogens geom
_atom_sites_solution_primary direct
_atom_sites_solution_secondary difmap
_audit_creation_method SHELXL-97
_cell_angle_alpha 82.103(8)
_cell_angle_beta 82.239(7)
_cell_angle_gamma 63.296(8)
_cell_formula_units_Z 2
_cell_length_a 10.559(2)
_cell_length_b 10.578(2)
_cell_length_c 22.015(4)
_cell_measurement_reflns_used 4602
_cell_measurement_temperature 92(2)
_cell_measurement_theta_max 30.1
_cell_measurement_theta_min 2.2
_cell_volume 2168.3(7)
_computing_cell_refinement 'Bruker SAINT'
_computing_data_collection 'Bruker SMART'
_computing_data_reduction 'Bruker SAINT'
_computing_molecular_graphics 'SHELXTL 5.1, XP (Sheldrick, 1994)'
_computing_publication_material 'SHELXL-97 (Sheldrick, 1997)'
_computing_structure_refinement 'SHELXL-97 (Sheldrick, 1997)'
_computing_structure_solution 'SHELXS-97 (Sheldrick, 1990)'
_diffrn_ambient_temperature 92(2)
_diffrn_detector_area_resol_mean 0.83
_diffrn_measured_fraction_theta_full 0.914
_diffrn_measured_fraction_theta_max 0.914
_diffrn_measurement_device_type 'Bruker SMART 1000'
_diffrn_measurement_method \w
_diffrn_radiation_monochromator graphite
_diffrn_radiation_source 'normal-focus sealed tube'
_diffrn_radiation_type MoK\a
_diffrn_radiation_wavelength 0.71073
_diffrn_reflns_av_R_equivalents 0.038
_diffrn_reflns_av_sigmaI/netI 0.055
_diffrn_reflns_limit_h_max 15
_diffrn_reflns_limit_h_min -15
_diffrn_reflns_limit_k_max 15
_diffrn_reflns_limit_k_min -14
_diffrn_reflns_limit_l_max 32
_diffrn_reflns_limit_l_min -32
_diffrn_reflns_number 29485
_diffrn_reflns_theta_full 31.52
_diffrn_reflns_theta_max 31.52
_diffrn_reflns_theta_min 0.94
_exptl_absorpt_coefficient_mu 0.935
_exptl_absorpt_correction_T_max 0.9636
_exptl_absorpt_correction_T_min 0.7798
_exptl_absorpt_correction_type multi-scan
_exptl_absorpt_process_details 'SADABS 2.03 (Sheldrick, 2001)'
_exptl_crystal_colour purple
_exptl_crystal_density_diffrn 1.985
_exptl_crystal_density_method 'not measured'
_exptl_crystal_description plate
_exptl_crystal_F_000 1264
_exptl_crystal_size_max 0.28
_exptl_crystal_size_mid 0.22
_exptl_crystal_size_min 0.04
_refine_diff_density_max 1.313
_refine_diff_density_min -1.100
_refine_diff_density_rms 0.145
_refine_ls_extinction_method none
_refine_ls_goodness_of_fit_ref 1.116
_refine_ls_hydrogen_treatment constr
_refine_ls_matrix_type full
_refine_ls_number_parameters 644
_refine_ls_number_reflns 13233
_refine_ls_number_restraints 0
_refine_ls_restrained_S_all 1.116
_refine_ls_R_factor_all 0.0966
_refine_ls_R_factor_gt 0.0684
_refine_ls_shift/su_max 0.001
_refine_ls_shift/su_mean 0.000
_refine_ls_structure_factor_coef Fsqd
_refine_ls_weighting_details 'calc w=1/[\s^2^(Fo^2^)+(0.0575P)^2^+10.8942P] where P=(Fo^2^+2Fc^2^)/3'
_refine_ls_weighting_scheme calc
_refine_ls_wR_factor_gt 0.1633
_refine_ls_wR_factor_ref 0.1769
_reflns_number_gt 9760
_reflns_number_total 13233
_reflns_threshold_expression I>2\s(I)
_cod_data_source_file ic020057h_1.cif
_cod_data_source_block mn1219
_cod_original_cell_volume 2168.5(10)
_cod_database_code 4318155

loop_
_symmetry_equiv_pos_as_xyz
'x, y, z'
'-x, -y, -z'

loop_
_atom_site_label
_atom_site_type_symbol
_atom_site_fract_x
_atom_site_fract_y
_atom_site_fract_z
_atom_site_U_iso_or_equiv
_atom_site_adp_type
_atom_site_occupancy
_atom_site_symmetry_multiplicity
_atom_site_calc_flag
_atom_site_refinement_flags
_atom_site_disorder_assembly
_atom_site_disorder_group
Rh1 Rh 0.98674(4) 0.39313(4) 0.018108(17) 0.02509(10) Uani 1 1 d . . .
O1 O 0.8708(4) 0.4303(4) -0.05393(17) 0.0316(8) Uani 1 1 d . . .
O2 O 0.8956(5) 0.6316(4) -0.08920(17) 0.0355(8) Uani 1 1 d . . .
O3 O 0.8044(4) 0.5154(4) 0.06749(17) 0.0316(8) Uani 1 1 d . . .
O4 O 0.8287(4) 0.7175(4) 0.03367(17) 0.0292(7) Uani 1 1 d . . .
O5 O 0.9584(4) 0.1969(4) 0.04989(17) 0.0283(7) Uani 1 1 d . . .
F1 F 0.7159(7) 0.6902(5) -0.1699(3) 0.0863(19) Uani 1 1 d . . .
F2 F 0.6450(4) 0.5409(5) -0.1206(2) 0.0649(12) Uani 1 1 d . . .
F3 F 0.7449(6) 0.4833(5) -0.2358(2) 0.0684(13) Uani 1 1 d . . .
F4 F 0.8605(5) 0.3213(4) -0.1658(2) 0.0519(10) Uani 1 1 d . . .
F5 F 1.0674(5) 0.4053(7) -0.1821(2) 0.0744(15) Uani 1 1 d . . .
F6 F 1.0232(7) 0.3555(10) -0.2654(3) 0.127(3) Uani 1 1 d . . .
F7 F 0.9512(11) 0.5739(11) -0.2513(3) 0.151(4) Uani 1 1 d . . .
F8 F 0.6020(6) 0.6643(6) 0.1487(2) 0.090(2) Uani 1 1 d . . .
F9 F 0.6118(6) 0.8540(5) 0.1099(4) 0.104(3) Uani 1 1 d . . .
F10 F 0.4975(8) 0.6397(14) 0.0567(6) 0.231(8) Uani 1 1 d . . .
F11 F 0.5346(6) 0.8026(17) 0.0019(3) 0.250(8) Uani 1 1 d . . .
F12 F 0.3177(5) 0.8414(7) 0.1350(3) 0.094(2) Uani 1 1 d . . .
F13 F 0.2586(7) 0.874(2) 0.0466(5) 0.308(11) Uani 1 1 d . . .
F14 F 0.3421(9) 0.9964(13) 0.0755(7) 0.248(9) Uani 1 1 d . . .
N1 N 0.8044(5) 0.1083(5) 0.0915(2) 0.0316(9) Uani 1 1 d . . .
C1 C 0.8519(6) 0.5387(6) -0.0899(3) 0.0341(11) Uani 1 1 d . . .
C2 C 0.7593(7) 0.5609(7) -0.1428(3) 0.0449(15) Uani 1 1 d . . .
C3 C 0.8358(8) 0.4504(8) -0.1923(3) 0.0478(16) Uani 1 1 d . . .
C4 C 0.9724(11) 0.4425(13) -0.2229(4) 0.076(3) Uani 1 1 d . . .
C5 C 0.7667(6) 0.6463(6) 0.0630(2) 0.0312(11) Uani 1 1 d . . .
C6 C 0.6191(6) 0.7361(6) 0.0962(3) 0.0375(12) Uani 1 1 d . . .
C7 C 0.5007(9) 0.7681(16) 0.0577(4) 0.099(5) Uani 1 1 d . . .
C8 C 0.3521(10) 0.869(2) 0.0795(6) 0.113(5) Uani 1 1 d . . .
C9 C 0.8395(6) 0.2114(6) 0.0708(3) 0.0340(11) Uani 1 1 d . . .
H9 H 0.7664 0.3058 0.0721 0.041 Uiso 1 1 calc R . .
C10 C 0.6635(8) 0.1351(8) 0.1209(4) 0.060(2) Uani 1 1 d . . .
H10A H 0.6078 0.2370 0.1253 0.090 Uiso 1 1 calc R . .
H10B H 0.6726 0.0825 0.1616 0.090 Uiso 1 1 calc R . .
H10C H 0.6152 0.1039 0.0955 0.090 Uiso 1 1 calc R . .
C11 C 0.9113(7) -0.0379(6) 0.0926(3) 0.0455(15) Uani 1 1 d . . .
H11A H 1.0047 -0.0407 0.0789 0.068 Uiso 1 1 calc R . .
H11B H 0.8885 -0.0886 0.0650 0.068 Uiso 1 1 calc R . .
H11C H 0.9131 -0.0833 0.1346 0.068 Uiso 1 1 calc R . .
Rh2 Rh 0.39248(4) 0.98761(4) 0.517896(17) 0.02671(10) Uani 1 1 d . . .
F15 F 0.8490(5) 0.6146(5) 0.6151(3) 0.093(2) Uani 1 1 d . . .
F16 F 0.6590(6) 0.6016(7) 0.6491(2) 0.097(2) Uani 1 1 d . . .
F17 F 0.8133(18) 0.5367(6) 0.5040(3) 0.264(9) Uani 1 1 d . . .
F18 F 0.6442(15) 0.4993(8) 0.5540(7) 0.239(8) Uani 1 1 d . . .
F19 F 0.9951(13) 0.3443(9) 0.5844(7) 0.221(8) Uani 1 1 d . . .
F20 F 0.881(2) 0.2623(7) 0.5469(5) 0.310(12) Uani 1 1 d . . .
F21 F 0.8348(8) 0.3190(6) 0.6368(3) 0.101(2) Uani 1 1 d . . .
F22 F 0.6915(5) 0.7090(7) 0.3334(3) 0.0822(17) Uani 1 1 d . . .
F23 F 0.5379(5) 0.6450(4) 0.3814(2) 0.0639(12) Uani 1 1 d . . .
F24 F 0.3211(4) 0.8627(5) 0.3329(2) 0.0558(10) Uani 1 1 d . . .
F25 F 0.4835(6) 0.7415(6) 0.2654(2) 0.0688(13) Uani 1 1 d . . .
F26 F 0.4100(7) 1.0651(5) 0.3166(2) 0.0804(17) Uani 1 1 d . . .
F27 F 0.3655(10) 1.0185(7) 0.2323(3) 0.119(3) Uani 1 1 d . . .
F28 F 0.5828(11) 0.9423(10) 0.2504(3) 0.147(4) Uani 1 1 d . . .
O6 O 0.5130(4) 0.8066(4) 0.56865(18) 0.0340(8) Uani 1 1 d . . .
O7 O 0.7164(4) 0.8292(4) 0.53492(17) 0.0316(8) Uani 1 1 d . . .
O8 O 0.4302(4) 0.8702(4) 0.44637(17) 0.0321(8) Uani 1 1 d . . .
O9 O 0.6327(4) 0.8931(5) 0.41154(18) 0.0365(9) Uani 1 1 d . . .
O10 O 0.1955(4) 0.9606(4) 0.54955(17) 0.0306(8) Uani 1 1 d . . .
N2 N 0.1068(5) 0.8053(5) 0.5903(2) 0.0327(10) Uani 1 1 d . . .
C12 C 0.6447(6) 0.7685(6) 0.5640(2) 0.0325(11) Uani 1 1 d . . .
C13 C 0.7327(7) 0.6200(7) 0.5979(3) 0.0394(13) Uani 1 1 d . . .
C14 C 0.7648(16) 0.5023(9) 0.5599(5) 0.096(4) Uani 1 1 d . . .
C15 C 0.872(2) 0.3543(12) 0.5804(6) 0.108(5) Uani 1 1 d . . .
C16 C 0.5395(6) 0.8505(6) 0.4110(2) 0.0356(12) Uani 1 1 d . . .
C17 C 0.5611(7) 0.7572(8) 0.3583(3) 0.0456(15) Uani 1 1 d . . .
C18 C 0.4507(8) 0.8336(8) 0.3086(3) 0.0449(15) Uani 1 1 d . . .
C19 C 0.4486(13) 0.9695(11) 0.2758(4) 0.076(3) Uani 1 1 d . . .
C20 C 0.2104(6) 0.8408(6) 0.5688(3) 0.0354(12) Uani 1 1 d . . .
H20 H 0.3048 0.7670 0.5682 0.042 Uiso 1 1 calc R . .
C21 C -0.0395(6) 0.9128(7) 0.5938(3) 0.0441(15) Uani 1 1 d . . .
H21A H -0.0821 0.9104 0.6361 0.066 Uiso 1 1 calc R . .
H21B H -0.0930 0.8940 0.5660 0.066 Uiso 1 1 calc R . .
H21C H -0.0422 1.0066 0.5817 0.066 Uiso 1 1 calc R . .
C22 C 0.1350(8) 0.6630(8) 0.6169(5) 0.062(2) Uani 1 1 d . . .
H22A H 0.2379 0.6032 0.6150 0.094 Uiso 1 1 calc R . .
H22B H 0.0907 0.6229 0.5937 0.094 Uiso 1 1 calc R . .
H22C H 0.0954 0.6665 0.6598 0.094 Uiso 1 1 calc R . .
C23 C 0.7567(11) 0.2484(10) 0.2514(4) 0.070(2) Uani 1 1 d . . .
C24 C 0.7601(10) 0.1288(10) 0.2874(3) 0.063(2) Uani 1 1 d . . .
H24 H 0.6776 0.1326 0.3121 0.075 Uiso 1 1 calc R . .
C25 C 0.8843(12) 0.0039(12) 0.2869(4) 0.077(3) Uani 1 1 d . . .
H25 H 0.8871 -0.0776 0.3121 0.092 Uiso 1 1 calc R . .
C26 C 1.0052(13) -0.0044(12) 0.2504(5) 0.094(4) Uani 1 1 d . . .
H26 H 1.0905 -0.0905 0.2504 0.113 Uiso 1 1 calc R . .
C27 C 0.9989(12) 0.1138(12) 0.2143(5) 0.078(3) Uani 1 1 d . . .
H27 H 1.0808 0.1091 0.1888 0.094 Uiso 1 1 calc R . .
C28 C 0.8764(10) 0.2396(11) 0.2140(4) 0.066(2) Uani 1 1 d . . .
H28 H 0.8741 0.3203 0.1882 0.080 Uiso 1 1 calc R . .
C29 C 0.6313(15) 0.3794(15) 0.2531(7) 0.136(6) Uani 1 1 d . . .
H29A H 0.6576 0.4583 0.2479 0.204 Uiso 1 1 calc R . .
H29B H 0.5762 0.3813 0.2928 0.204 Uiso 1 1 calc R . .
H29C H 0.5738 0.3887 0.2199 0.204 Uiso 1 1 calc R . .

loop_
_atom_site_aniso_label
_atom_site_aniso_U_11
_atom_site_aniso_U_22
_atom_site_aniso_U_33
_atom_site_aniso_U_23
_atom_site_aniso_U_13
_atom_site_aniso_U_12
Rh1 0.0317(2) 0.02200(18) 0.02212(18) -0.00045(13) 0.00323(14) -0.01420(16)
O1 0.0333(19) 0.033(2) 0.0303(18) -0.0027(15) -0.0032(15) -0.0159(16)
O2 0.047(2) 0.031(2) 0.0278(18) 0.0022(15) -0.0043(16) -0.0182(18)
O3 0.038(2) 0.0254(18) 0.0328(19) -0.0051(14) 0.0074(15) -0.0170(16)
O4 0.0311(18) 0.0220(17) 0.0349(19) -0.0043(14) 0.0034(15) -0.0131(15)
O5 0.0302(18) 0.0211(17) 0.0320(18) -0.0025(13) 0.0064(14) -0.0122(14)
F1 0.122(5) 0.049(3) 0.093(4) 0.023(3) -0.071(4) -0.033(3)
F2 0.035(2) 0.073(3) 0.079(3) -0.014(2) -0.013(2) -0.013(2)
F3 0.086(3) 0.078(3) 0.050(2) 0.002(2) -0.033(2) -0.039(3)
F4 0.059(2) 0.042(2) 0.058(2) -0.0041(18) -0.0107(19) -0.0233(19)
F5 0.054(3) 0.132(5) 0.050(2) -0.037(3) 0.010(2) -0.048(3)
F6 0.109(5) 0.248(9) 0.078(4) -0.106(5) 0.051(4) -0.116(6)
F7 0.230(9) 0.251(10) 0.076(4) 0.069(5) -0.043(5) -0.212(9)
F8 0.087(4) 0.080(4) 0.051(3) 0.002(2) 0.043(3) -0.005(3)
F9 0.066(3) 0.061(3) 0.195(7) -0.078(4) 0.073(4) -0.043(3)
F10 0.076(5) 0.322(14) 0.371(16) -0.303(14) 0.082(7) -0.106(7)
F11 0.031(3) 0.53(2) 0.045(3) 0.024(7) 0.001(2) -0.015(6)
F12 0.051(3) 0.136(5) 0.091(4) -0.043(4) 0.039(3) -0.040(3)
F13 0.030(3) 0.66(3) 0.149(8) -0.214(13) 0.011(4) -0.036(8)
F14 0.060(5) 0.155(9) 0.365(19) 0.093(11) 0.067(8) 0.043(6)
N1 0.035(2) 0.029(2) 0.035(2) 0.0026(17) -0.0023(18) -0.0198(19)
C1 0.036(3) 0.035(3) 0.029(2) -0.003(2) 0.001(2) -0.015(2)
C2 0.047(4) 0.039(3) 0.045(3) 0.001(3) -0.018(3) -0.013(3)
C3 0.061(4) 0.053(4) 0.037(3) 0.002(3) -0.017(3) -0.029(3)
C4 0.096(7) 0.126(9) 0.039(4) -0.017(5) 0.006(4) -0.078(7)
C5 0.037(3) 0.028(3) 0.031(2) -0.008(2) 0.006(2) -0.017(2)
C6 0.036(3) 0.037(3) 0.039(3) -0.009(2) 0.008(2) -0.017(2)
C7 0.032(4) 0.188(13) 0.060(5) -0.056(7) 0.013(3) -0.026(6)
C8 0.030(4) 0.181(15) 0.082(7) -0.029(8) 0.014(4) -0.005(7)
C9 0.030(3) 0.026(3) 0.044(3) 0.004(2) -0.008(2) -0.012(2)
C10 0.041(4) 0.040(4) 0.102(6) -0.006(4) 0.009(4) -0.024(3)
C11 0.044(3) 0.027(3) 0.066(4) -0.003(3) 0.005(3) -0.019(3)
Rh2 0.02625(19) 0.0354(2) 0.02135(18) 0.00219(14) 0.00095(13) -0.01816(17)
F15 0.060(3) 0.065(3) 0.164(6) 0.056(3) -0.066(3) -0.039(3)
F16 0.082(4) 0.102(4) 0.054(3) 0.052(3) -0.001(2) -0.012(3)
F17 0.56(2) 0.032(3) 0.051(4) 0.001(2) 0.055(7) -0.018(6)
F18 0.347(15) 0.075(5) 0.366(17) 0.068(7) -0.308(15) -0.106(7)
F19 0.152(9) 0.056(5) 0.328(17) 0.052(7) 0.067(10) 0.025(6)
F20 0.67(3) 0.037(4) 0.145(8) 0.014(4) -0.224(14) -0.041(8)
F21 0.143(6) 0.060(3) 0.102(4) 0.048(3) -0.051(4) -0.051(4)
F22 0.055(3) 0.114(4) 0.087(4) -0.063(3) 0.026(3) -0.040(3)
F23 0.076(3) 0.040(2) 0.071(3) -0.014(2) -0.008(2) -0.018(2)
F24 0.044(2) 0.063(3) 0.063(3) -0.014(2) -0.0049(19) -0.024(2)
F25 0.082(3) 0.082(3) 0.051(3) -0.030(2) 0.004(2) -0.040(3)
F26 0.138(5) 0.051(3) 0.059(3) 0.009(2) -0.043(3) -0.042(3)
F27 0.234(9) 0.100(4) 0.069(3) 0.046(3) -0.090(5) -0.108(5)
F28 0.235(10) 0.214(9) 0.081(4) -0.039(5) 0.069(5) -0.192(9)
O6 0.0298(19) 0.042(2) 0.0333(19) 0.0091(16) -0.0036(15) -0.0215(17)
O7 0.0284(18) 0.034(2) 0.0337(19) 0.0050(15) -0.0033(14) -0.0168(16)
O8 0.0330(19) 0.034(2) 0.0316(18) -0.0008(15) -0.0025(15) -0.0171(16)
O9 0.032(2) 0.048(2) 0.0309(19) -0.0052(17) 0.0027(15) -0.0199(18)
O10 0.0268(17) 0.035(2) 0.0320(18) 0.0046(15) 0.0008(14) -0.0178(16)
N2 0.028(2) 0.034(2) 0.038(2) -0.0048(19) 0.0045(18) -0.0179(19)
C12 0.032(3) 0.040(3) 0.030(2) 0.002(2) -0.004(2) -0.020(2)
C13 0.042(3) 0.043(3) 0.038(3) 0.008(2) -0.005(2) -0.025(3)
C14 0.181(13) 0.039(4) 0.063(5) 0.022(4) -0.056(7) -0.040(6)
C15 0.170(14) 0.043(6) 0.090(8) 0.025(5) -0.039(9) -0.029(8)
C16 0.038(3) 0.041(3) 0.026(2) 0.001(2) -0.003(2) -0.017(3)
C17 0.044(3) 0.049(4) 0.041(3) -0.015(3) 0.002(3) -0.016(3)
C18 0.055(4) 0.055(4) 0.034(3) -0.014(3) 0.005(3) -0.032(3)
C19 0.130(9) 0.088(7) 0.036(4) 0.010(4) -0.026(5) -0.071(7)
C20 0.027(3) 0.031(3) 0.046(3) -0.009(2) 0.009(2) -0.014(2)
C21 0.022(2) 0.040(3) 0.068(4) 0.000(3) -0.002(3) -0.014(2)
C22 0.039(4) 0.038(4) 0.112(7) 0.007(4) -0.003(4) -0.023(3)
C23 0.079(6) 0.067(5) 0.059(5) -0.004(4) 0.012(4) -0.032(5)
C24 0.083(6) 0.083(6) 0.038(4) 0.010(4) -0.012(4) -0.052(5)
C25 0.093(7) 0.091(7) 0.057(5) -0.016(5) -0.020(5) -0.044(6)
C26 0.086(8) 0.079(7) 0.081(7) -0.027(6) -0.032(6) 0.009(6)
C27 0.084(7) 0.092(8) 0.063(5) -0.025(5) -0.015(5) -0.035(6)
C28 0.087(6) 0.091(7) 0.042(4) -0.019(4) 0.012(4) -0.059(6)
C29 0.105(10) 0.095(10) 0.143(13) 0.020(9) 0.020(9) -0.003(8)

loop_
_atom_type_symbol
_atom_type_description
_atom_type_scat_dispersion_real
_atom_type_scat_dispersion_imag
_atom_type_scat_source
C C 0.0033 0.0016 'International Tables Vol C Tables 4.2.6.8 and 6.1.1.4'
H H 0.0000 0.0000 'International Tables Vol C Tables 4.2.6.8 and 6.1.1.4'
O O 0.0106 0.0060 'International Tables Vol C Tables 4.2.6.8 and 6.1.1.4'
F F 0.0171 0.0103 'International Tables Vol C Tables 4.2.6.8 and 6.1.1.4'
Rh Rh -1.1178 0.9187 'International Tables Vol C Tables 4.2.6.8 and 6.1.1.4'
N N 0.0061 0.0033 'International Tables Vol C Tables 4.2.6.8 and 6.1.1.4'

loop_
_geom_angle_atom_site_label_1
_geom_angle_atom_site_label_2
_geom_angle_atom_site_label_3
_geom_angle
_geom_angle_site_symmetry_1
_geom_angle_site_symmetry_3
_geom_angle_publ_flag
O1 Rh1 O3 88.61(16) . . ?
O1 Rh1 O2 176.13(15) . 2_765 ?
O3 Rh1 O2 90.91(16) . 2_765 ?
O1 Rh1 O4 91.18(15) . 2_765 ?
O3 Rh1 O4 176.16(14) . 2_765 ?
O2 Rh1 O4 89.04(16) 2_765 2_765 ?
O1 Rh1 O5 90.40(15) . . ?
O3 Rh1 O5 91.73(13) . . ?
O2 Rh1 O5 93.45(15) 2_765 . ?
O4 Rh1 O5 92.11(13) 2_765 . ?
O1 Rh1 Rh1 88.21(11) . 2_765 ?
O3 Rh1 Rh1 88.04(10) . 2_765 ?
O2 Rh1 Rh1 87.93(11) 2_765 2_765 ?
O4 Rh1 Rh1 88.12(10) 2_765 2_765 ?
O5 Rh1 Rh1 178.60(11) . 2_765 ?
C1 O1 Rh1 117.4(4) . . ?
C1 O2 Rh1 116.4(4) . 2_765 ?
C5 O3 Rh1 117.5(3) . . ?
C5 O4 Rh1 116.6(3) . 2_765 ?
C9 O5 Rh1 117.8(3) . . ?
C9 N1 C11 120.1(5) . . ?
C9 N1 C10 122.2(5) . . ?
C11 N1 C10 117.3(5) . . ?
O1 C1 O2 130.0(5) . . ?
O1 C1 C2 114.0(5) . . ?
O2 C1 C2 115.9(5) . . ?
F1 C2 F2 108.3(6) . . ?
F1 C2 C1 111.0(6) . . ?
F2 C2 C1 109.9(5) . . ?
F1 C2 C3 109.5(6) . . ?
F2 C2 C3 104.3(6) . . ?
C1 C2 C3 113.5(5) . . ?
F4 C3 F3 108.0(6) . . ?
F4 C3 C4 107.4(7) . . ?
F3 C3 C4 108.3(6) . . ?
F4 C3 C2 108.8(5) . . ?
F3 C3 C2 107.3(6) . . ?
C4 C3 C2 116.7(6) . . ?
F6 C4 F5 109.6(10) . . ?
F6 C4 F7 106.4(8) . . ?
F5 C4 F7 108.3(8) . . ?
F6 C4 C3 112.4(7) . . ?
F5 C4 C3 110.7(6) . . ?
F7 C4 C3 109.2(9) . . ?
O3 C5 O4 129.7(5) . . ?
O3 C5 C6 115.3(5) . . ?
O4 C5 C6 115.0(5) . . ?
F9 C6 F8 107.3(6) . . ?
F9 C6 C7 108.9(8) . . ?
F8 C6 C7 108.9(7) . . ?
F9 C6 C5 110.8(5) . . ?
F8 C6 C5 108.9(5) . . ?
C7 C6 C5 111.8(5) . . ?
F11 C7 F10 105.5(12) . . ?
F11 C7 C6 109.3(8) . . ?
F10 C7 C6 104.8(11) . . ?
F11 C7 C8 111.9(11) . . ?
F10 C7 C8 105.4(11) . . ?
C6 C7 C8 118.7(8) . . ?
F12 C8 F13 108.6(13) . . ?
F12 C8 F14 105.9(13) . . ?
F13 C8 F14 106.6(16) . . ?
F12 C8 C7 113.5(12) . . ?
F13 C8 C7 112.5(11) . . ?
F14 C8 C7 109.3(12) . . ?
O5 C9 N1 125.8(5) . . ?
O8 Rh2 O6 88.80(16) . . ?
O8 Rh2 O7 91.18(16) . 2_676 ?
O6 Rh2 O7 176.18(14) . 2_676 ?
O8 Rh2 O9 176.10(15) . 2_676 ?
O6 Rh2 O9 90.79(17) . 2_676 ?
O7 Rh2 O9 88.97(17) 2_676 2_676 ?
O8 Rh2 O10 90.49(15) . . ?
O6 Rh2 O10 91.46(14) . . ?
O7 Rh2 O10 92.35(14) 2_676 . ?
O9 Rh2 O10 93.40(15) 2_676 . ?
O8 Rh2 Rh2 88.23(11) . 2_676 ?
O6 Rh2 Rh2 88.16(10) . 2_676 ?
O7 Rh2 Rh2 88.02(10) 2_676 2_676 ?
O9 Rh2 Rh2 87.89(11) 2_676 2_676 ?
O10 Rh2 Rh2 178.67(11) . 2_676 ?
C12 O6 Rh2 116.9(3) . . ?
C12 O7 Rh2 116.6(4) . 2_676 ?
C16 O8 Rh2 117.1(4) . . ?
C16 O9 Rh2 116.2(4) . 2_676 ?
C20 O10 Rh2 117.3(3) . . ?
C20 N2 C21 120.2(5) . . ?
C20 N2 C22 121.9(5) . . ?
C21 N2 C22 117.6(5) . . ?
O6 C12 O7 130.1(5) . . ?
O6 C12 C13 114.3(5) . . ?
O7 C12 C13 115.6(5) . . ?
F15 C13 F16 106.0(6) . . ?
F15 C13 C14 111.3(8) . . ?
F16 C13 C14 107.4(7) . . ?
F15 C13 C12 110.2(5) . . ?
F16 C13 C12 109.6(5) . . ?
C14 C13 C12 112.1(5) . . ?
F18 C14 F17 107.1(12) . . ?
F18 C14 C13 107.6(11) . . ?
F17 C14 C13 106.9(8) . . ?
F18 C14 C15 108.9(10) . . ?
F17 C14 C15 106.9(12) . . ?
C13 C14 C15 118.8(9) . . ?
F20 C15 F19 109.9(18) . . ?
F20 C15 F21 107.8(12) . . ?
F19 C15 F21 102.9(12) . . ?
F20 C15 C14 112.4(11) . . ?
F19 C15 C14 113.8(12) . . ?
F21 C15 C14 109.5(13) . . ?
O8 C16 O9 130.7(6) . . ?
O8 C16 C17 113.4(5) . . ?
O9 C16 C17 115.9(5) . . ?
F22 C17 F23 107.5(6) . . ?
F22 C17 C16 110.6(6) . . ?
F23 C17 C16 109.4(5) . . ?
F22 C17 C18 111.6(6) . . ?
F23 C17 C18 104.0(6) . . ?
C16 C17 C18 113.5(5) . . ?
F24 C18 F25 107.8(6) . . ?
F24 C18 C19 107.4(7) . . ?
F25 C18 C19 107.4(6) . . ?
F24 C18 C17 110.8(5) . . ?
F25 C18 C17 107.1(6) . . ?
C19 C18 C17 116.0(6) . . ?
F27 C19 F26 110.4(9) . . ?
F27 C19 F28 107.7(8) . . ?
F26 C19 F28 108.7(8) . . ?
F27 C19 C18 112.3(7) . . ?
F26 C19 C18 109.0(6) . . ?
F28 C19 C18 108.6(9) . . ?
O10 C20 N2 125.7(5) . . ?
C28 C23 C24 119.5(9) . . ?
C28 C23 C29 120.3(10) . . ?
C24 C23 C29 120.2(10) . . ?
C25 C24 C23 119.4(9) . . ?
C24 C25 C26 121.2(10) . . ?
C27 C26 C25 118.5(10) . . ?
C26 C27 C28 121.4(11) . . ?
C27 C28 C23 119.9(9) . . ?

loop_
_geom_bond_atom_site_label_1
_geom_bond_atom_site_label_2
_geom_bond_distance
_geom_bond_site_symmetry_2
_geom_bond_publ_flag
Rh1 O1 2.022(4) . ?
Rh1 O3 2.036(4) . ?
Rh1 O2 2.045(4) 2_765 ?
Rh1 O4 2.045(4) 2_765 ?
Rh1 O5 2.234(3) . ?
Rh1 Rh1 2.4165(8) 2_765 ?
O1 C1 1.253(7) . ?
O2 C1 1.262(7) . ?
O2 Rh1 2.045(4) 2_765 ?
O3 C5 1.251(6) . ?
O4 C5 1.269(6) . ?
O4 Rh1 2.045(4) 2_765 ?
O5 C9 1.225(6) . ?
F1 C2 1.312(8) . ?
F2 C2 1.334(9) . ?
F3 C3 1.349(8) . ?
F4 C3 1.332(8) . ?
F5 C4 1.326(10) . ?
F6 C4 1.292(11) . ?
F7 C4 1.376(13) . ?
F8 C6 1.331(7) . ?
F9 C6 1.290(7) . ?
F10 C7 1.377(18) . ?
F11 C7 1.283(13) . ?
F12 C8 1.260(14) . ?
F13 C8 1.279(15) . ?
F14 C8 1.30(2) . ?
N1 C9 1.310(7) . ?
N1 C11 1.447(8) . ?
N1 C10 1.458(8) . ?
C1 C2 1.547(8) . ?
C2 C3 1.571(10) . ?
C3 C4 1.479(12) . ?
C5 C6 1.554(8) . ?
C6 C7 1.491(11) . ?
C7 C8 1.504(13) . ?
Rh2 O8 2.026(4) . ?
Rh2 O6 2.035(4) . ?
Rh2 O7 2.042(4) 2_676 ?
Rh2 O9 2.050(4) 2_676 ?
Rh2 O10 2.231(3) . ?
Rh2 Rh2 2.4167(8) 2_676 ?
F15 C13 1.309(7) . ?
F16 C13 1.324(7) . ?
F17 C14 1.336(14) . ?
F18 C14 1.312(17) . ?
F19 C15 1.270(19) . ?
F20 C15 1.263(15) . ?
F21 C15 1.307(15) . ?
F22 C17 1.303(8) . ?
F23 C17 1.337(9) . ?
F24 C18 1.313(8) . ?
F25 C18 1.355(7) . ?
F26 C19 1.332(10) . ?
F27 C19 1.279(10) . ?
F28 C19 1.366(13) . ?
O6 C12 1.256(6) . ?
O7 C12 1.260(6) . ?
O7 Rh2 2.042(4) 2_676 ?
O8 C16 1.253(7) . ?
O9 C16 1.255(7) . ?
O9 Rh2 2.050(4) 2_676 ?
O10 C20 1.226(7) . ?
N2 C20 1.320(7) . ?
N2 C21 1.449(7) . ?
N2 C22 1.449(8) . ?
C12 C13 1.562(8) . ?
C13 C14 1.482(12) . ?
C14 C15 1.512(15) . ?
C16 C17 1.553(9) . ?
C17 C18 1.570(10) . ?
C18 C19 1.509(11) . ?
C23 C28 1.385(12) . ?
C23 C24 1.387(12) . ?
C23 C29 1.424(15) . ?
C24 C25 1.381(14) . ?
C25 C26 1.388(17) . ?
C26 C27 1.366(17) . ?
C27 C28 1.377(14) . ?
